data_4064754
loop_
_publ_author_name
'Fedushkin, Igor L.'
'Lukoyanov, Anton N.'
'Tishkina, Alexandra N.'
'Maslov, Maxim O.'
'Ketkov, Sergey Yu.'
'Hummert, Markus'

_publ_section_title
;
 Compounds with Direct Gallium--Lanthanum and Gallium--Zinc Bonds
;
_journal_issue 13
_journal_name_full Organometallics
_journal_page_first 3628
_journal_paper_doi 10.1021/om200313u
_journal_volume 30
_journal_year 2011
_chemical_formula_sum 'C75 H89 Ga N4 Zn'
_chemical_formula_weight 1181.59
_chemical_name_systematic
;
 ?
;
_space_group_IT_number 14
_symmetry_cell_setting monoclinic
_symmetry_space_group_name_Hall '-P 2ybc'
_symmetry_space_group_name_H-M 'P 1 21/c 1'
_atom_sites_solution_hydrogens geom
_atom_sites_solution_primary direct
_atom_sites_solution_secondary difmap
_audit_creation_method SHELXL-97
_cell_angle_alpha 90.00
_cell_angle_beta 95.272(5)
_cell_angle_gamma 90.00
_cell_formula_units_Z 4
_cell_length_a 19.796(5)
_cell_length_b 13.911(5)
_cell_length_c 24.521(5)
_cell_measurement_reflns_used 7068
_cell_measurement_temperature 150(2)
_cell_measurement_theta_max 32.4267
_cell_measurement_theta_min 2.9954
_cell_volume 6724(3)
_computing_cell_refinement
;
        CrysAlis RED, Oxford Diffraction Ltd.,
        Version 1.171.29.10 (release 13-04-2006 CrysAlis171 .NET)
        (compiled Apr 13 2006,12:24:59)
;
_computing_data_collection
;
        CrysAlis CCD, Oxford Diffraction Ltd.,
        Version 1.171.29.10 (release 13-04-2006 CrysAlis171 .NET)
        (compiled Apr 13 2006,12:24:59)
;
_computing_data_reduction
;
        CrysAlis RED, Oxford Diffraction Ltd.,
        Version 1.171.29.10 (release 13-04-2006 CrysAlis171 .NET)
        (compiled Apr 13 2006,12:24:59)
;
_computing_structure_refinement 'SHELXL-97 (Sheldrick, 1997)'
_computing_structure_solution 'SIR97 - J. Appl. Cryst. (1999) 32, 115-119'
_diffrn_ambient_temperature 150(2)
_diffrn_detector_area_resol_mean 16.3031
_diffrn_measured_fraction_theta_full 0.998
_diffrn_measured_fraction_theta_max 0.998
_diffrn_measurement_device_type 'Oxford Diffraction Xcalibur S Sapphire'
_diffrn_measurement_method \w
_diffrn_radiation_monochromator graphite
_diffrn_radiation_source 'Enhance (Mo) X-ray Source'
_diffrn_radiation_type MoK\a
_diffrn_radiation_wavelength 0.71069
_diffrn_reflns_av_R_equivalents 0.1249
_diffrn_reflns_av_sigmaI/netI 0.1759
_diffrn_reflns_limit_h_max 23
_diffrn_reflns_limit_h_min -23
_diffrn_reflns_limit_k_max 16
_diffrn_reflns_limit_k_min -16
_diffrn_reflns_limit_l_max 29
_diffrn_reflns_limit_l_min -29
_diffrn_reflns_number 50905
_diffrn_reflns_theta_full 25.00
_diffrn_reflns_theta_max 25.00
_diffrn_reflns_theta_min 3.00
_exptl_absorpt_coefficient_mu 0.800
_exptl_absorpt_correction_T_max 0.9535
_exptl_absorpt_correction_T_min 0.8499
_exptl_absorpt_correction_type multi-scan
_exptl_absorpt_process_details
;
CrysAlis RED, Oxford Diffraction Ltd.,
Version 1.171.32.5 (release 08-05-2007 CrysAlis171 .NET)
(compiled May  8 2007,13:10:02)
Empirical absorption correction using spherical harmonics,
implemented in SCALE3 ABSPACK scaling algorithm.
;
_exptl_crystal_colour black
_exptl_crystal_density_diffrn 1.167
_exptl_crystal_density_method 'not measured'
_exptl_crystal_description plate
_exptl_crystal_F_000 2512
_exptl_crystal_size_max 0.21
_exptl_crystal_size_mid 0.19
_exptl_crystal_size_min 0.06
_refine_diff_density_max 1.079
_refine_diff_density_min -0.670
_refine_diff_density_rms 0.061
_refine_ls_extinction_method none
_refine_ls_goodness_of_fit_ref 1.014
_refine_ls_hydrogen_treatment constr
_refine_ls_matrix_type full
_refine_ls_number_parameters 830
_refine_ls_number_reflns 11837
_refine_ls_number_restraints 22
_refine_ls_restrained_S_all 1.015
_refine_ls_R_factor_all 0.1801
_refine_ls_R_factor_gt 0.0801
_refine_ls_shift/su_max 0.001
_refine_ls_shift/su_mean 0.000
_refine_ls_structure_factor_coef Fsqd
_refine_ls_weighting_details 'calc w=1/[\s^2^(Fo^2^)+(0.0236P)^2^+0.0000P] where P=(Fo^2^+2Fc^2^)/3'
_refine_ls_weighting_scheme calc
_refine_ls_wR_factor_gt 0.0819
_refine_ls_wR_factor_ref 0.1017
_reflns_number_gt 6625
_reflns_number_total 11837
_reflns_threshold_expression >2sigma(I)
_cod_data_source_file om200313u_si_002.cif
_cod_data_source_block xmh216
_cod_database_code 4064754

loop_
_symmetry_equiv_pos_as_xyz
'x, y, z'
'-x, y+1/2, -z+1/2'
'-x, -y, -z'
'x, -y-1/2, z-1/2'

loop_
_atom_site_label
_atom_site_type_symbol
_atom_site_fract_x
_atom_site_fract_y
_atom_site_fract_z
_atom_site_U_iso_or_equiv
_atom_site_adp_type
_atom_site_occupancy
_atom_site_symmetry_multiplicity
_atom_site_calc_flag
_atom_site_refinement_flags
_atom_site_disorder_assembly
_atom_site_disorder_group
C1 C 0.7229(2) 0.5787(3) 0.76699(17) 0.0207(12) Uani 1 1 d . . .
C2 C 0.7918(2) 0.5734(4) 0.76777(17) 0.0221(12) Uani 1 1 d . A .
C3 C 0.8159(3) 0.6436(4) 0.72912(18) 0.0289(14) Uani 1 1 d . . .
C4 C 0.7565(3) 0.6909(4) 0.70648(18) 0.0270(13) Uani 1 1 d . . .
C5 C 0.6972(3) 0.6532(4) 0.72797(18) 0.0280(13) Uani 1 1 d . . .
C6 C 0.6355(3) 0.6893(4) 0.7087(2) 0.0458(16) Uani 1 1 d . . .
H6 H 0.5949 0.6666 0.7221 0.055 Uiso 1 1 calc R . .
C7 C 0.6339(3) 0.7626(4) 0.6675(2) 0.0589(19) Uani 1 1 d . . .
H7 H 0.5913 0.7888 0.6540 0.071 Uiso 1 1 calc R . .
C8 C 0.6913(4) 0.7964(4) 0.6469(2) 0.0575(19) Uani 1 1 d . . .
H8 H 0.6876 0.8438 0.6189 0.069 Uiso 1 1 calc R . .
C9 C 0.7557(3) 0.7618(4) 0.6667(2) 0.0392(16) Uani 1 1 d . . .
C10 C 0.8194(3) 0.7875(4) 0.6489(2) 0.0463(17) Uani 1 1 d . . .
H10 H 0.8220 0.8361 0.6220 0.056 Uiso 1 1 calc R . .
C11 C 0.8764(3) 0.7431(4) 0.67025(19) 0.0460(17) Uani 1 1 d . . .
H11 H 0.9185 0.7620 0.6579 0.055 Uiso 1 1 calc R . .
C12 C 0.8765(3) 0.6697(4) 0.71020(18) 0.0367(15) Uani 1 1 d . . .
H12 H 0.9176 0.6392 0.7237 0.044 Uiso 1 1 calc R . .
C13 C 0.8970(2) 0.5045(4) 0.81010(18) 0.0263(13) Uani 1 1 d . A .
C14 C 0.9329(2) 0.4324(4) 0.78569(19) 0.0316(13) Uani 1 1 d . . .
C15 C 1.0031(3) 0.4348(5) 0.7929(2) 0.0437(15) Uani 1 1 d . . .
H15 H 1.0282 0.3859 0.7768 0.052 Uiso 1 1 calc R . .
C16 C 1.0370(3) 0.5055(5) 0.8226(2) 0.0507(18) Uani 1 1 d . . .
H16 H 1.0852 0.5064 0.8265 0.061 Uiso 1 1 calc R . .
C17 C 1.0008(3) 0.5758(5) 0.8468(2) 0.0526(18) Uani 1 1 d . A .
H17 H 1.0247 0.6247 0.8676 0.063 Uiso 1 1 calc R . .
C18 C 0.9310(3) 0.5771(4) 0.84169(19) 0.0352(15) Uani 1 1 d D . .
C19A C 0.8961(9) 0.6544(9) 0.8748(5) 0.054(3) Uani 0.60(2) 1 d PD A 1
H19A H 0.8457 0.6507 0.8675 0.064 Uiso 0.60(2) 1 calc PR A 1
C20A C 0.9181(9) 0.6441(8) 0.9371(5) 0.054(3) Uani 0.60(2) 1 d PD A 1
H20A H 0.9125 0.5772 0.9483 0.081 Uiso 0.60(2) 1 calc PR A 1
H20B H 0.8898 0.6858 0.9578 0.081 Uiso 0.60(2) 1 calc PR A 1
H20C H 0.9658 0.6629 0.9445 0.081 Uiso 0.60(2) 1 calc PR A 1
C21A C 0.9221(7) 0.7550(9) 0.8613(6) 0.054(3) Uani 0.60(2) 1 d PD A 1
H21A H 0.9684 0.7634 0.8783 0.081 Uiso 0.60(2) 1 calc PR A 1
H21B H 0.8925 0.8039 0.8754 0.081 Uiso 0.60(2) 1 calc PR A 1
H21C H 0.9217 0.7620 0.8215 0.081 Uiso 0.60(2) 1 calc PR A 1
C19B C 0.8869(12) 0.6540(13) 0.8640(7) 0.048(4) Uani 0.40(2) 1 d PD A 2
H19B H 0.8408 0.6382 0.8461 0.057 Uiso 0.40(2) 1 calc PR A 2
C20B C 0.8807(12) 0.6297(12) 0.9218(6) 0.048(4) Uani 0.40(2) 1 d PD A 2
H20D H 0.8619 0.6848 0.9403 0.071 Uiso 0.40(2) 1 calc PR A 2
H20E H 0.9255 0.6138 0.9398 0.071 Uiso 0.40(2) 1 calc PR A 2
H20F H 0.8504 0.5743 0.9237 0.071 Uiso 0.40(2) 1 calc PR A 2
C21B C 0.8932(10) 0.7556(14) 0.8520(8) 0.048(4) Uani 0.40(2) 1 d PD A 2
H21D H 0.8765 0.7935 0.8816 0.071 Uiso 0.40(2) 1 calc PR A 2
H21E H 0.8665 0.7706 0.8174 0.071 Uiso 0.40(2) 1 calc PR A 2
H21F H 0.9410 0.7711 0.8488 0.071 Uiso 0.40(2) 1 calc PR A 2
C22 C 0.8977(3) 0.3552(4) 0.7505(3) 0.0518(18) Uani 1 1 d . . .
H22 H 0.8501 0.3504 0.7609 0.062 Uiso 1 1 calc R . .
C23 C 0.9297(3) 0.2572(4) 0.7590(2) 0.082(2) Uani 1 1 d . . .
H23A H 0.9754 0.2581 0.7468 0.123 Uiso 1 1 calc R . .
H23B H 0.9021 0.2093 0.7379 0.123 Uiso 1 1 calc R . .
H23C H 0.9324 0.2405 0.7980 0.123 Uiso 1 1 calc R . .
C24 C 0.8937(4) 0.3830(5) 0.6903(3) 0.100(3) Uani 1 1 d . . .
H24A H 0.8721 0.4461 0.6852 0.149 Uiso 1 1 calc R . .
H24B H 0.8669 0.3350 0.6685 0.149 Uiso 1 1 calc R . .
H24C H 0.9396 0.3857 0.6783 0.149 Uiso 1 1 calc R . .
C25 C 0.6216(3) 0.5286(4) 0.80735(18) 0.0265(13) Uani 1 1 d . . .
C26 C 0.5738(3) 0.4636(4) 0.7819(2) 0.0338(14) Uani 1 1 d . . .
C27 C 0.5055(3) 0.4822(5) 0.7869(2) 0.0505(17) Uani 1 1 d . . .
H27 H 0.4722 0.4393 0.7706 0.061 Uiso 1 1 calc R . .
C28 C 0.4854(3) 0.5610(5) 0.8148(2) 0.0557(18) Uani 1 1 d . . .
H28 H 0.4385 0.5742 0.8159 0.067 Uiso 1 1 calc R . .
C29 C 0.5329(3) 0.6207(5) 0.8412(2) 0.0507(17) Uani 1 1 d . . .
H29 H 0.5181 0.6730 0.8620 0.061 Uiso 1 1 calc R . .
C30 C 0.6020(3) 0.6071(4) 0.8383(2) 0.0349(14) Uani 1 1 d . . .
C31 C 0.6539(3) 0.6711(4) 0.8696(2) 0.0443(16) Uani 1 1 d . . .
H31 H 0.6970 0.6670 0.8513 0.053 Uiso 1 1 calc R . .
C32 C 0.6684(3) 0.6337(5) 0.9280(2) 0.070(2) Uani 1 1 d . . .
H32A H 0.6264 0.6340 0.9463 0.104 Uiso 1 1 calc R . .
H32B H 0.7021 0.6750 0.9482 0.104 Uiso 1 1 calc R . .
H32C H 0.6859 0.5679 0.9271 0.104 Uiso 1 1 calc R . .
C33 C 0.6330(3) 0.7764(4) 0.8706(3) 0.081(2) Uani 1 1 d . . .
H33A H 0.6216 0.7990 0.8331 0.121 Uiso 1 1 calc R . .
H33B H 0.6706 0.8147 0.8880 0.121 Uiso 1 1 calc R . .
H33C H 0.5934 0.7831 0.8915 0.121 Uiso 1 1 calc R . .
C34 C 0.5952(3) 0.3742(4) 0.7527(2) 0.0430(16) Uani 1 1 d . . .
H34 H 0.6447 0.3807 0.7482 0.052 Uiso 1 1 calc R . .
C35 C 0.5865(3) 0.2842(4) 0.7868(2) 0.070(2) Uani 1 1 d . . .
H35A H 0.6110 0.2922 0.8231 0.105 Uiso 1 1 calc R . .
H35B H 0.6047 0.2286 0.7685 0.105 Uiso 1 1 calc R . .
H35C H 0.5382 0.2740 0.7907 0.105 Uiso 1 1 calc R . .
C36 C 0.5586(3) 0.3633(5) 0.6957(2) 0.084(2) Uani 1 1 d . . .
H36A H 0.5100 0.3547 0.6986 0.126 Uiso 1 1 calc R . .
H36B H 0.5765 0.3072 0.6777 0.126 Uiso 1 1 calc R . .
H36C H 0.5659 0.4211 0.6742 0.126 Uiso 1 1 calc R . .
C37 C 0.7286(3) 0.1189(4) 0.93239(18) 0.0323(14) Uani 1 1 d D . .
C38 C 0.7105(2) 0.1893(4) 0.97633(18) 0.0273(13) Uani 1 1 d . B .
C39 C 0.7124(3) 0.1385(4) 1.02911(19) 0.0345(15) Uani 1 1 d . . .
C40 C 0.7452(3) 0.0515(5) 1.0212(2) 0.0423(15) Uani 1 1 d . C .
C41 C 0.7606(3) 0.0365(4) 0.9668(2) 0.0420(16) Uani 1 1 d . C .
C42 C 0.7919(3) -0.0457(5) 0.9544(2) 0.071(2) Uani 1 1 d . . .
H42 H 0.8008 -0.0594 0.9178 0.085 Uiso 1 1 calc R C .
C43 C 0.8113(4) -0.1112(5) 0.9973(3) 0.103(3) Uani 1 1 d . C .
H43 H 0.8357 -0.1673 0.9890 0.124 Uiso 1 1 calc R . .
C44 C 0.7967(4) -0.0974(6) 1.0497(3) 0.096(3) Uani 1 1 d . . .
H44 H 0.8094 -0.1444 1.0769 0.115 Uiso 1 1 calc R C .
C45 C 0.7629(4) -0.0139(5) 1.0638(3) 0.064(2) Uani 1 1 d . C .
C46 C 0.7428(4) 0.0129(6) 1.1157(3) 0.074(2) Uani 1 1 d . . .
H46 H 0.7526 -0.0288 1.1461 0.088 Uiso 1 1 calc R C .
C47 C 0.7100(4) 0.0964(6) 1.1228(2) 0.065(2) Uani 1 1 d . C .
H47 H 0.6972 0.1112 1.1582 0.078 Uiso 1 1 calc R . .
C48 C 0.6940(3) 0.1626(4) 1.08027(19) 0.0466(17) Uani 1 1 d . C .
H48 H 0.6715 0.2214 1.0865 0.056 Uiso 1 1 calc R . .
C49 C 0.6838(3) 0.3446(4) 1.00513(18) 0.0297(14) Uani 1 1 d . B .
C50 C 0.6149(3) 0.3584(4) 1.01054(19) 0.0326(14) Uani 1 1 d D . .
C51 C 0.5979(3) 0.4172(4) 1.0531(2) 0.0523(17) Uani 1 1 d . B .
H51 H 0.5516 0.4268 1.0587 0.063 Uiso 1 1 calc R . .
C52 C 0.6474(4) 0.4614(4) 1.0870(2) 0.063(2) Uani 1 1 d . . .
H52 H 0.6348 0.5004 1.1162 0.075 Uiso 1 1 calc R B .
C53 C 0.7135(3) 0.4504(5) 1.0796(2) 0.0569(18) Uani 1 1 d . B .
H53 H 0.7466 0.4831 1.1033 0.068 Uiso 1 1 calc R . .
C54 C 0.7345(3) 0.3930(4) 1.0384(2) 0.0398(16) Uani 1 1 d . . .
C55 C 0.8091(3) 0.3802(5) 1.0317(2) 0.0471(17) Uani 1 1 d . B .
H55 H 0.8127 0.3503 0.9950 0.057 Uiso 1 1 calc R . .
C56 C 0.8469(3) 0.4755(5) 1.0324(2) 0.075(2) Uani 1 1 d . . .
H56A H 0.8231 0.5197 1.0061 0.113 Uiso 1 1 calc R B .
H56B H 0.8931 0.4648 1.0224 0.113 Uiso 1 1 calc R . .
H56C H 0.8488 0.5034 1.0692 0.113 Uiso 1 1 calc R . .
C57 C 0.8428(3) 0.3121(4) 1.0744(2) 0.0656(19) Uani 1 1 d . . .
H57A H 0.8395 0.3387 1.1111 0.098 Uiso 1 1 calc R B .
H57B H 0.8907 0.3040 1.0682 0.098 Uiso 1 1 calc R . .
H57C H 0.8200 0.2495 1.0715 0.098 Uiso 1 1 calc R . .
C58A C 0.5575(13) 0.320(3) 0.9714(9) 0.038(4) Uani 0.48(5) 1 d PDU B 3
H58A H 0.5723 0.2549 0.9608 0.046 Uiso 0.48(5) 1 calc PR B 3
C59A C 0.552(2) 0.378(3) 0.9186(14) 0.076(11) Uani 0.48(5) 1 d PD B 3
H59A H 0.5400 0.4449 0.9265 0.114 Uiso 0.48(5) 1 calc PR B 3
H59B H 0.5163 0.3503 0.8929 0.114 Uiso 0.48(5) 1 calc PR B 3
H59C H 0.5952 0.3766 0.9024 0.114 Uiso 0.48(5) 1 calc PR B 3
C60A C 0.4882(15) 0.307(2) 0.9911(12) 0.059(7) Uani 0.48(5) 1 d PD B 3
H60A H 0.4661 0.3693 0.9940 0.089 Uiso 0.48(5) 1 calc PR B 3
H60B H 0.4927 0.2755 1.0271 0.089 Uiso 0.48(5) 1 calc PR B 3
H60C H 0.4606 0.2661 0.9650 0.089 Uiso 0.48(5) 1 calc PR B 3
C58B C 0.5634(11) 0.306(3) 0.9720(10) 0.038(4) Uani 0.52(5) 1 d PDU B 4
H58B H 0.5866 0.2571 0.9502 0.046 Uiso 0.52(5) 1 calc PR B 4
C59B C 0.530(2) 0.382(3) 0.9344(18) 0.118(14) Uani 0.52(5) 1 d PD B 4
H59D H 0.5085 0.4302 0.9563 0.177 Uiso 0.52(5) 1 calc PR B 4
H59E H 0.4960 0.3523 0.9084 0.177 Uiso 0.52(5) 1 calc PR B 4
H59F H 0.5648 0.4135 0.9144 0.177 Uiso 0.52(5) 1 calc PR B 4
C60B C 0.5102(16) 0.258(4) 1.0029(9) 0.082(11) Uani 0.52(5) 1 d PD B 4
H60D H 0.5322 0.2156 1.0311 0.123 Uiso 0.52(5) 1 calc PR B 4
H60E H 0.4797 0.2203 0.9775 0.123 Uiso 0.52(5) 1 calc PR B 4
H60F H 0.4840 0.3073 1.0203 0.123 Uiso 0.52(5) 1 calc PR B 4
C61 C 0.8215(3) 0.1186(4) 0.87102(19) 0.0311(14) Uani 1 1 d . . .
C62 C 0.8106(3) 0.0730(4) 0.8196(2) 0.0389(15) Uani 1 1 d . C .
C63 C 0.8644(3) 0.0227(4) 0.7999(2) 0.0530(18) Uani 1 1 d . . .
H63 H 0.8573 -0.0098 0.7658 0.064 Uiso 1 1 calc R C .
C64 C 0.9274(4) 0.0192(5) 0.8286(3) 0.073(2) Uani 1 1 d . C .
H64 H 0.9633 -0.0152 0.8143 0.088 Uiso 1 1 calc R . .
C65 C 0.9378(3) 0.0656(5) 0.8777(2) 0.070(2) Uani 1 1 d . . .
H65 H 0.9815 0.0637 0.8973 0.084 Uiso 1 1 calc R C .
C66 C 0.8857(3) 0.1156(4) 0.8997(2) 0.0461(17) Uani 1 1 d . C .
C67 C 0.9032(3) 0.1719(5) 0.9526(2) 0.0541(18) Uani 1 1 d . . .
H67 H 0.8593 0.1888 0.9674 0.065 Uiso 1 1 calc R C .
C68 C 0.9375(3) 0.2653(5) 0.9406(2) 0.074(2) Uani 1 1 d . C .
H68A H 0.9809 0.2519 0.9258 0.110 Uiso 1 1 calc R . .
H68B H 0.9457 0.3027 0.9745 0.110 Uiso 1 1 calc R . .
H68C H 0.9083 0.3021 0.9137 0.110 Uiso 1 1 calc R . .
C69 C 0.9450(3) 0.1150(5) 0.9975(2) 0.096(3) Uani 1 1 d . C .
H69A H 0.9905 0.1029 0.9862 0.145 Uiso 1 1 calc R . .
H69B H 0.9226 0.0536 1.0034 0.145 Uiso 1 1 calc R . .
H69C H 0.9487 0.1521 1.0316 0.145 Uiso 1 1 calc R . .
C70 C 0.7445(3) 0.0800(4) 0.7844(2) 0.0456(17) Uani 1 1 d . . .
H70 H 0.7111 0.1119 0.8067 0.055 Uiso 1 1 calc R C .
C71 C 0.7514(3) 0.1435(5) 0.7341(2) 0.073(2) Uani 1 1 d . C .
H71A H 0.7692 0.2066 0.7460 0.110 Uiso 1 1 calc R . .
H71B H 0.7068 0.1514 0.7137 0.110 Uiso 1 1 calc R . .
H71C H 0.7826 0.1131 0.7105 0.110 Uiso 1 1 calc R . .
C72 C 0.7150(3) -0.0167(5) 0.7663(2) 0.083(2) Uani 1 1 d . C .
H72A H 0.7418 -0.0444 0.7385 0.125 Uiso 1 1 calc R . .
H72B H 0.6679 -0.0082 0.7508 0.125 Uiso 1 1 calc R . .
H72C H 0.7161 -0.0600 0.7979 0.125 Uiso 1 1 calc R . .
C73A C 0.6582(19) 0.083(6) 0.9056(13) 0.038(3) Uani 0.599(12) 1 d PDU C 5
H73A H 0.6377 0.1380 0.8845 0.045 Uiso 0.599(12) 1 calc PR C 5
H73B H 0.6681 0.0335 0.8785 0.045 Uiso 0.599(12) 1 calc PR C 5
C74A C 0.6020(18) 0.041(2) 0.9377(13) 0.073(11) Uani 0.599(12) 1 d PD C 5
H74A H 0.6154 -0.0237 0.9511 0.088 Uiso 0.599(12) 1 calc PR C 5
H74B H 0.5965 0.0823 0.9700 0.088 Uiso 0.599(12) 1 calc PR C 5
C75A C 0.5363(16) 0.0352(17) 0.9035(12) 0.099(15) Uani 0.599(12) 1 d P C 5
H75A H 0.5417 -0.0059 0.8713 0.119 Uiso 0.599(12) 1 calc PR C 5
H75B H 0.5228 0.1002 0.8902 0.119 Uiso 0.599(12) 1 calc PR C 5
C76A C 0.4811(7) -0.0060(12) 0.9354(5) 0.156(9) Uani 0.599(12) 1 d P C 5
H76A H 0.4850 -0.0762 0.9365 0.234 Uiso 0.599(12) 1 calc PR C 5
H76B H 0.4366 0.0122 0.9176 0.234 Uiso 0.599(12) 1 calc PR C 5
H76C H 0.4861 0.0193 0.9729 0.234 Uiso 0.599(12) 1 calc PR C 5
C73B C 0.662(3) 0.084(10) 0.899(2) 0.038(3) Uani 0.401(12) 1 d PDU C 6
H73C H 0.6387 0.1398 0.8806 0.045 Uiso 0.401(12) 1 calc PR C 6
H73D H 0.6732 0.0381 0.8707 0.045 Uiso 0.401(12) 1 calc PR C 6
C74B C 0.613(2) 0.035(3) 0.9357(14) 0.030(9) Uani 0.401(12) 1 d PD C 6
H74C H 0.6009 0.0814 0.9641 0.036 Uiso 0.401(12) 1 calc PR C 6
H74D H 0.6357 -0.0202 0.9545 0.036 Uiso 0.401(12) 1 calc PR C 6
C75B C 0.546(2) 0.000(2) 0.9022(11) 0.032(7) Uani 0.401(12) 1 d P C 6
H75C H 0.5568 -0.0343 0.8687 0.038 Uiso 0.401(12) 1 calc PR C 6
H75D H 0.5212 -0.0454 0.9246 0.038 Uiso 0.401(12) 1 calc PR C 6
C76B C 0.5010(10) 0.0869(16) 0.8867(10) 0.064(8) Uani 0.401(12) 1 d P C 6
H76D H 0.4830 0.1129 0.9195 0.096 Uiso 0.401(12) 1 calc PR C 6
H76E H 0.4632 0.0674 0.8603 0.096 Uiso 0.401(12) 1 calc PR C 6
H76F H 0.5280 0.1363 0.8702 0.096 Uiso 0.401(12) 1 calc PR C 6
N1 N 0.69202(19) 0.5157(3) 0.80098(14) 0.0239(10) Uani 1 1 d . . .
N2 N 0.8242(2) 0.5056(3) 0.80244(14) 0.0239(10) Uani 1 1 d . . .
N3 N 0.7685(2) 0.1695(3) 0.89389(14) 0.0285(11) Uani 1 1 d . A .
N4 N 0.7032(2) 0.2786(3) 0.96395(14) 0.0267(11) Uani 1 1 d . . .
Zn1 Zn 0.75011(3) 0.30110(4) 0.89158(2) 0.02549(17) Uani 1 1 d . A .
Ga1 Ga 0.75909(3) 0.44029(4) 0.83914(2) 0.02340(15) Uani 1 1 d . A .

loop_
_atom_site_aniso_label
_atom_site_aniso_U_11
_atom_site_aniso_U_22
_atom_site_aniso_U_33
_atom_site_aniso_U_23
_atom_site_aniso_U_13
_atom_site_aniso_U_12
C1 0.022(3) 0.013(3) 0.027(3) -0.002(2) 0.005(2) 0.003(2)
C2 0.024(3) 0.015(3) 0.028(3) -0.006(3) 0.008(2) -0.004(3)
C3 0.043(4) 0.022(3) 0.023(3) -0.008(3) 0.006(3) -0.012(3)
C4 0.038(4) 0.015(3) 0.029(3) -0.004(3) 0.006(3) -0.006(3)
C5 0.039(4) 0.018(3) 0.026(3) 0.005(3) 0.000(3) 0.006(3)
C6 0.050(4) 0.037(4) 0.050(3) 0.011(3) -0.002(3) 0.012(3)
C7 0.068(5) 0.052(5) 0.054(4) 0.018(4) -0.009(4) 0.025(4)
C8 0.103(6) 0.031(4) 0.037(3) 0.018(3) 0.002(4) 0.012(5)
C9 0.066(5) 0.020(4) 0.030(3) -0.002(3) -0.004(3) -0.001(3)
C10 0.083(5) 0.024(4) 0.033(3) 0.005(3) 0.012(3) -0.016(4)
C11 0.065(5) 0.040(4) 0.034(3) -0.003(3) 0.012(3) -0.023(4)
C12 0.046(4) 0.031(4) 0.034(3) 0.001(3) 0.005(3) -0.014(3)
C13 0.014(3) 0.036(4) 0.031(3) 0.010(3) 0.009(2) -0.008(3)
C14 0.020(3) 0.034(4) 0.042(3) 0.007(3) 0.013(3) -0.004(3)
C15 0.035(4) 0.043(4) 0.055(4) 0.004(4) 0.014(3) 0.002(4)
C16 0.023(4) 0.080(6) 0.049(4) 0.009(4) 0.006(3) 0.004(4)
C17 0.030(4) 0.082(6) 0.044(3) -0.008(4) -0.006(3) -0.025(4)
C18 0.028(4) 0.038(4) 0.039(3) -0.003(3) 0.003(3) -0.006(3)
C19A 0.045(6) 0.061(6) 0.055(6) -0.016(4) 0.006(5) -0.009(4)
C20A 0.045(6) 0.061(6) 0.055(6) -0.016(4) 0.006(5) -0.009(4)
C21A 0.045(6) 0.061(6) 0.055(6) -0.016(4) 0.006(5) -0.009(4)
C19B 0.039(7) 0.055(8) 0.046(7) -0.016(6) -0.012(6) -0.015(6)
C20B 0.039(7) 0.055(8) 0.046(7) -0.016(6) -0.012(6) -0.015(6)
C21B 0.039(7) 0.055(8) 0.046(7) -0.016(6) -0.012(6) -0.015(6)
C22 0.029(4) 0.033(4) 0.096(5) -0.027(4) 0.020(4) 0.000(3)
C23 0.112(7) 0.039(5) 0.101(5) -0.010(4) 0.041(5) -0.009(5)
C24 0.124(7) 0.062(6) 0.099(6) -0.033(5) -0.064(5) -0.009(5)
C25 0.020(3) 0.027(4) 0.034(3) 0.012(3) 0.007(3) 0.004(3)
C26 0.026(4) 0.035(4) 0.040(3) 0.015(3) 0.002(3) 0.000(3)
C27 0.026(4) 0.059(5) 0.067(4) 0.019(4) 0.002(3) -0.004(3)
C28 0.023(4) 0.066(5) 0.080(4) 0.024(4) 0.010(3) 0.016(4)
C29 0.046(5) 0.045(5) 0.065(4) 0.012(3) 0.022(4) 0.019(4)
C30 0.022(4) 0.034(4) 0.051(4) 0.009(3) 0.012(3) 0.008(3)
C31 0.040(4) 0.032(4) 0.063(4) -0.012(3) 0.017(3) 0.007(3)
C32 0.066(5) 0.082(6) 0.060(4) -0.010(4) 0.003(4) 0.005(4)
C33 0.084(6) 0.040(5) 0.119(5) -0.020(4) 0.015(4) 0.012(4)
C34 0.035(4) 0.043(4) 0.049(4) -0.001(3) -0.007(3) -0.014(3)
C35 0.083(5) 0.036(4) 0.090(5) 0.011(4) 0.007(4) 0.003(4)
C36 0.079(6) 0.090(6) 0.076(5) -0.017(4) -0.033(4) -0.005(5)
C37 0.059(4) 0.014(3) 0.023(3) 0.000(3) 0.000(3) 0.002(3)
C38 0.028(3) 0.030(4) 0.024(3) 0.003(3) 0.005(2) 0.000(3)
C39 0.046(4) 0.036(4) 0.021(3) 0.010(3) 0.001(3) -0.010(3)
C40 0.056(4) 0.040(4) 0.032(3) 0.018(3) 0.005(3) -0.001(4)
C41 0.068(5) 0.021(4) 0.038(3) 0.012(3) 0.013(3) 0.008(3)
C42 0.106(6) 0.040(5) 0.070(4) 0.017(4) 0.023(4) 0.030(5)
C43 0.156(9) 0.048(5) 0.112(6) 0.034(5) 0.044(6) 0.046(5)
C44 0.137(8) 0.069(7) 0.084(6) 0.045(5) 0.016(6) 0.031(6)
C45 0.084(6) 0.050(5) 0.057(5) 0.031(4) 0.006(4) 0.003(4)
C46 0.087(6) 0.085(6) 0.048(5) 0.043(5) 0.001(4) -0.012(5)
C47 0.077(6) 0.092(6) 0.026(3) 0.020(4) 0.009(3) -0.016(5)
C48 0.059(4) 0.054(4) 0.028(3) 0.015(3) 0.010(3) -0.011(3)
C49 0.046(4) 0.025(3) 0.019(3) 0.003(3) 0.009(3) -0.004(3)
C50 0.045(4) 0.021(3) 0.034(3) -0.010(3) 0.016(3) -0.007(3)
C51 0.054(4) 0.042(4) 0.066(4) -0.017(3) 0.033(3) -0.007(4)
C52 0.085(6) 0.049(5) 0.061(4) -0.034(4) 0.041(4) -0.026(4)
C53 0.064(5) 0.068(5) 0.041(3) -0.021(4) 0.016(3) -0.021(4)
C54 0.057(5) 0.038(4) 0.027(3) -0.009(3) 0.015(3) -0.001(3)
C55 0.053(5) 0.061(5) 0.027(3) -0.013(3) 0.000(3) -0.005(4)
C56 0.061(5) 0.082(6) 0.083(5) 0.019(4) 0.012(4) -0.015(4)
C57 0.059(5) 0.069(5) 0.065(4) 0.000(4) -0.014(3) -0.016(4)
C58A 0.035(5) 0.034(9) 0.047(4) -0.011(4) 0.011(4) 0.009(6)
C59A 0.062(16) 0.11(2) 0.057(14) 0.028(16) 0.017(11) -0.009(15)
C60A 0.044(14) 0.046(14) 0.091(15) 0.005(12) 0.024(11) -0.001(10)
C58B 0.035(5) 0.034(9) 0.047(4) -0.011(4) 0.011(4) 0.009(6)
C59B 0.10(3) 0.13(3) 0.10(3) -0.03(2) -0.06(2) 0.00(2)
C60B 0.058(15) 0.13(3) 0.059(11) -0.049(14) 0.016(10) -0.026(16)
C61 0.037(4) 0.023(3) 0.032(3) 0.007(3) 0.001(3) 0.011(3)
C62 0.055(4) 0.027(4) 0.037(3) -0.004(3) 0.020(3) 0.003(3)
C63 0.072(5) 0.041(4) 0.048(4) -0.013(3) 0.017(4) 0.010(4)
C64 0.068(6) 0.078(6) 0.077(5) -0.012(4) 0.029(4) 0.038(5)
C65 0.063(5) 0.087(6) 0.058(4) -0.015(4) 0.001(4) 0.036(5)
C66 0.051(5) 0.041(4) 0.047(4) -0.006(3) 0.009(3) 0.021(3)
C67 0.049(4) 0.058(5) 0.053(4) -0.007(4) -0.010(3) 0.026(4)
C68 0.070(5) 0.073(6) 0.075(5) -0.030(4) -0.008(4) -0.005(5)
C69 0.089(6) 0.116(7) 0.077(5) -0.008(5) -0.035(4) 0.048(5)
C70 0.058(5) 0.044(5) 0.037(3) -0.018(3) 0.019(3) -0.017(4)
C71 0.065(5) 0.109(7) 0.046(4) 0.006(4) 0.007(3) -0.005(5)
C72 0.089(6) 0.074(6) 0.089(5) -0.042(4) 0.016(4) -0.020(5)
C73A 0.064(5) 0.027(4) 0.023(7) 0.000(9) 0.011(5) -0.007(5)
C74A 0.10(2) 0.057(19) 0.068(15) -0.020(13) 0.031(14) -0.064(17)
C75A 0.08(2) 0.11(4) 0.107(19) -0.066(19) 0.036(16) -0.07(2)
C76A 0.116(13) 0.24(2) 0.120(11) -0.094(13) 0.080(9) -0.135(13)
C73B 0.064(5) 0.027(4) 0.023(7) 0.000(9) 0.011(5) -0.007(5)
C74B 0.033(14) 0.05(2) 0.007(12) -0.003(13) 0.010(10) 0.008(15)
C75B 0.067(17) 0.013(13) 0.017(10) 0.007(10) 0.011(10) -0.003(11)
C76B 0.045(16) 0.040(16) 0.104(16) 0.009(12) -0.013(12) -0.006(11)
N1 0.019(3) 0.022(3) 0.031(2) 0.003(2) 0.0075(19) -0.001(2)
N2 0.021(3) 0.017(3) 0.033(2) -0.004(2) -0.001(2) 0.003(2)
N3 0.035(3) 0.025(3) 0.026(2) -0.001(2) 0.010(2) 0.007(2)
N4 0.028(3) 0.026(3) 0.026(2) 0.004(2) 0.0066(19) 0.004(2)
Zn1 0.0296(4) 0.0225(4) 0.0246(3) 0.0038(3) 0.0040(3) 0.0026(3)
Ga1 0.0201(3) 0.0194(3) 0.0311(3) 0.0036(3) 0.0044(2) 0.0011(3)

loop_
_atom_type_symbol
_atom_type_description
_atom_type_scat_dispersion_real
_atom_type_scat_dispersion_imag
_atom_type_scat_source
C C 0.0033 0.0016 'International Tables Vol C Tables 4.2.6.8 and 6.1.1.4'
H H 0.0000 0.0000 'International Tables Vol C Tables 4.2.6.8 and 6.1.1.4'
N N 0.0061 0.0033 'International Tables Vol C Tables 4.2.6.8 and 6.1.1.4'
Zn Zn 0.2839 1.4301 'International Tables Vol C Tables 4.2.6.8 and 6.1.1.4'
Ga Ga 0.2307 1.6083 'International Tables Vol C Tables 4.2.6.8 and 6.1.1.4'

loop_
_geom_angle_atom_site_label_1
_geom_angle_atom_site_label_2
_geom_angle_atom_site_label_3
_geom_angle
C2 C1 N1 116.8(4)
C2 C1 C5 109.4(5)
N1 C1 C5 133.7(4)
C1 C2 N2 116.8(4)
C1 C2 C3 109.8(5)
N2 C2 C3 133.4(5)
C12 C3 C4 117.6(5)
C12 C3 C2 137.6(5)
C4 C3 C2 104.7(5)
C9 C4 C3 124.2(5)
C9 C4 C5 124.3(5)
C3 C4 C5 111.4(5)
C6 C5 C4 118.5(5)
C6 C5 C1 136.9(5)
C4 C5 C1 104.6(5)
C5 C6 C7 117.8(5)
C8 C7 C6 122.6(6)
C7 C8 C9 120.9(6)
C4 C9 C8 115.9(6)
C4 C9 C10 116.2(6)
C8 C9 C10 127.8(6)
C11 C10 C9 120.2(5)
C10 C11 C12 123.1(6)
C3 C12 C11 118.7(5)
C14 C13 C18 121.0(5)
C14 C13 N2 119.7(5)
C18 C13 N2 119.2(5)
C15 C14 C13 118.2(5)
C15 C14 C22 119.7(5)
C13 C14 C22 122.1(5)
C16 C15 C14 121.7(6)
C15 C16 C17 119.4(6)
C18 C17 C16 121.9(6)
C17 C18 C13 117.8(5)
C17 C18 C19B 125.7(11)
C13 C18 C19B 116.4(11)
C17 C18 C19A 117.0(9)
C13 C18 C19A 125.1(9)
C19B C18 C19A 11.5(13)
C21A C19A C18 110.2(11)
C21A C19A C20A 103.2(10)
C18 C19A C20A 110.7(9)
C21B C19B C20B 115.8(12)
C21B C19B C18 123.5(18)
C20B C19B C18 106.7(12)
C14 C22 C23 113.4(5)
C14 C22 C24 110.8(5)
C23 C22 C24 110.3(5)
C30 C25 C26 122.0(5)
C30 C25 N1 118.5(5)
C26 C25 N1 119.5(5)
C27 C26 C25 117.3(5)
C27 C26 C34 120.6(5)
C25 C26 C34 122.0(5)
C28 C27 C26 121.4(6)
C27 C28 C29 120.1(6)
C28 C29 C30 122.0(6)
C29 C30 C25 117.1(5)
C29 C30 C31 121.4(5)
C25 C30 C31 121.5(5)
C30 C31 C33 113.6(5)
C30 C31 C32 109.6(5)
C33 C31 C32 109.9(5)
C26 C34 C36 112.7(5)
C26 C34 C35 111.4(4)
C36 C34 C35 110.7(5)
N3 C37 C38 108.8(4)
N3 C37 C41 119.8(5)
C38 C37 C41 101.8(4)
N3 C37 C73B 107(2)
C38 C37 C73B 109(4)
C41 C37 C73B 110(5)
N3 C37 C73A 113.2(14)
C38 C37 C73A 104(3)
C41 C37 C73A 107(3)
C73B C37 C73A 6(4)
N4 C38 C39 131.7(5)
N4 C38 C37 118.9(4)
C39 C38 C37 109.0(5)
C48 C39 C40 120.1(5)
C48 C39 C38 134.1(6)
C40 C39 C38 105.6(5)
C39 C40 C45 123.1(6)
C39 C40 C41 113.8(5)
C45 C40 C41 123.1(6)
C42 C41 C40 118.8(5)
C42 C41 C37 133.6(5)
C40 C41 C37 107.2(5)
C41 C42 C43 118.5(6)
C44 C43 C42 123.1(7)
C43 C44 C45 120.0(7)
C44 C45 C40 116.5(7)
C44 C45 C46 128.2(7)
C40 C45 C46 115.2(7)
C47 C46 C45 121.3(6)
C46 C47 C48 123.2(6)
C39 C48 C47 117.1(6)
C50 C49 C54 122.1(5)
C50 C49 N4 118.6(5)
C54 C49 N4 119.3(5)
C51 C50 C49 117.2(5)
C51 C50 C58A 117.5(15)
C49 C50 C58A 125.1(14)
C51 C50 C58B 123.9(13)
C49 C50 C58B 118.8(12)
C58A C50 C58B 9(3)
C52 C51 C50 120.7(6)
C53 C52 C51 121.2(6)
C52 C53 C54 121.7(6)
C53 C54 C49 117.0(5)
C53 C54 C55 120.7(5)
C49 C54 C55 122.2(5)
C54 C55 C57 111.7(5)
C54 C55 C56 112.4(5)
C57 C55 C56 110.6(5)
C60A C58A C50 120(2)
C60A C58A C59A 109.9(15)
C50 C58A C59A 110(3)
C60B C58B C50 111.1(18)
C60B C58B C59B 109.3(16)
C50 C58B C59B 106(3)
C66 C61 C62 119.6(5)
C66 C61 N3 119.1(4)
C62 C61 N3 121.2(5)
C63 C62 C61 118.4(5)
C63 C62 C70 119.0(5)
C61 C62 C70 122.5(5)
C64 C63 C62 121.8(5)
C65 C64 C63 119.4(6)
C64 C65 C66 121.3(6)
C65 C66 C61 119.5(5)
C65 C66 C67 117.8(6)
C61 C66 C67 122.5(5)
C68 C67 C66 110.3(5)
C68 C67 C69 111.2(6)
C66 C67 C69 114.2(5)
C62 C70 C72 113.7(5)
C62 C70 C71 111.2(5)
C72 C70 C71 109.7(5)
C74A C73A C37 124(2)
C75A C74A C73A 112(2)
C74A C75A C76A 112(2)
C74B C73B C37 113(4)
C73B C74B C75B 113(2)
C76B C75B C74B 109(3)
C1 N1 C25 118.3(4)
C1 N1 Ga1 108.8(3)
C25 N1 Ga1 132.1(3)
C2 N2 C13 119.4(4)
C2 N2 Ga1 108.9(3)
C13 N2 Ga1 131.2(3)
C61 N3 C37 118.3(4)
C61 N3 Zn1 128.7(3)
C37 N3 Zn1 112.1(3)
C38 N4 C49 118.8(4)
C38 N4 Zn1 107.1(3)
C49 N4 Zn1 131.5(3)
N3 Zn1 N4 85.89(16)
N3 Zn1 Ga1 143.50(12)
N4 Zn1 Ga1 130.49(12)
N1 Ga1 N2 88.63(17)
N1 Ga1 Zn1 130.65(12)
N2 Ga1 Zn1 139.07(12)

loop_
_geom_bond_atom_site_label_1
_geom_bond_atom_site_label_2
_geom_bond_distance
C1 C2 1.365(6)
C1 N1 1.389(5)
C1 C5 1.469(6)
C2 N2 1.388(5)
C2 C3 1.470(6)
C3 C12 1.374(6)
C3 C4 1.415(6)
C4 C9 1.387(6)
C4 C5 1.430(6)
C5 C6 1.365(6)
C6 C7 1.433(7)
C7 C8 1.369(8)
C8 C9 1.406(7)
C9 C10 1.417(7)
C10 C11 1.349(7)
C11 C12 1.414(6)
C13 C14 1.396(7)
C13 C18 1.406(6)
C13 N2 1.435(6)
C14 C15 1.384(6)
C14 C22 1.508(7)
C15 C16 1.363(7)
C16 C17 1.379(7)
C17 C18 1.376(7)
C18 C19B 1.514(14)
C18 C19A 1.548(11)
C19A C21A 1.538(11)
C19A C20A 1.555(11)
C19B C21B 1.450(13)
C19B C20B 1.474(14)
C22 C23 1.509(7)
C22 C24 1.522(7)
C25 C30 1.405(6)
C25 C26 1.412(6)
C25 N1 1.428(6)
C26 C27 1.393(7)
C26 C34 1.514(7)
C27 C28 1.371(7)
C28 C29 1.371(7)
C29 C30 1.389(7)
C30 C31 1.514(7)
C31 C33 1.522(7)
C31 C32 1.527(7)
C34 C36 1.521(6)
C34 C35 1.523(7)
C37 N3 1.465(6)
C37 C38 1.523(6)
C37 C41 1.526(7)
C37 C73B 1.567(15)
C37 C73A 1.568(11)
C38 N4 1.284(6)
C38 C39 1.472(6)
C39 C48 1.379(6)
C39 C40 1.395(7)
C40 C45 1.404(7)
C40 C41 1.413(6)
C41 C42 1.348(7)
C42 C43 1.419(8)
C43 C44 1.356(8)
C44 C45 1.400(9)
C45 C46 1.419(8)
C46 C47 1.350(8)
C47 C48 1.405(7)
C49 C50 1.397(7)
C49 C54 1.406(7)
C49 N4 1.442(6)
C50 C51 1.391(6)
C50 C58A 1.513(13)
C50 C58B 1.513(13)
C51 C52 1.370(7)
C52 C53 1.347(7)
C53 C54 1.381(7)
C54 C55 1.511(7)
C55 C57 1.520(7)
C55 C56 1.521(7)
C58A C60A 1.509(16)
C58A C59A 1.519(16)
C58B C60B 1.508(15)
C58B C59B 1.516(17)
C61 C66 1.395(7)
C61 C62 1.411(6)
C61 N3 1.423(6)
C62 C63 1.396(7)
C62 C70 1.503(7)
C63 C64 1.374(7)
C64 C65 1.366(7)
C65 C66 1.394(7)
C66 C67 1.528(7)
C67 C68 1.508(8)
C67 C69 1.535(7)
C70 C72 1.517(7)
C70 C71 1.532(7)
C73A C74A 1.534(10)
C74A C75A 1.48(5)
C75A C76A 1.51(3)
C73B C74B 1.534(10)
C74B C75B 1.58(7)
C75B C76B 1.53(4)
N1 Ga1 1.874(4)
N2 Ga1 1.874(4)
N3 Zn1 1.866(4)
N4 Zn1 2.101(4)
Zn1 Ga1 2.3401(10)
